data_2235168
loop_
_publ_author_name
'Jing, Bi'
'Du, Yuao-Chao'
'Zhu, Ai-Xin'

_publ_section_title
;
 3-Ethyl-1<i>H</i>-1,2,4-triazole-5(4<i>H</i>)-thione
;
_journal_coeditor_code NC2279
_journal_issue 6
_journal_name_full 'Acta Crystallographica Section E'
_journal_page_first o1802
_journal_paper_doi 10.1107/S1600536812021927
_journal_volume 68
_journal_year 2012
_chemical_formula_iupac 'C4 H7 N3 S'
_chemical_formula_moiety 'C4 H7 N3 S'
_chemical_formula_sum 'C4 H7 N3 S'
_chemical_formula_weight 129.19
_chemical_name_systematic
;
3-Ethyl-1<i>H</i>-1,2,4-triazole-5(4<i>H</i>)-thione
;
_space_group_IT_number 11
_symmetry_cell_setting monoclinic
_symmetry_space_group_name_Hall '-P 2yb'
_symmetry_space_group_name_H-M 'P 1 21/m 1'
_atom_sites_solution_hydrogens geom
_atom_sites_solution_primary direct
_atom_sites_solution_secondary difmap
_audit_creation_method SHELXL-97
_cell_angle_alpha 90.00
_cell_angle_beta 90.17(3)
_cell_angle_gamma 90.00
_cell_formula_units_Z 2
_cell_length_a 5.0922(10)
_cell_length_b 6.7526(14)
_cell_length_c 8.6578(17)
_cell_measurement_temperature 293(2)
_cell_volume 297.70(10)
_computing_cell_refinement 'RAPID-AUTO (Rigaku, 1998)'
_computing_data_collection 'RAPID-AUTO (Rigaku, 1998)'
_computing_data_reduction 'CrystalClear (Rigaku/MSC, 2002)'
_computing_molecular_graphics 'DIAMOND (Brandenburg, 1999)'
_computing_publication_material 'SHELXTL (Sheldrick, 2008)'
_computing_structure_refinement 'SHELXL97 (Sheldrick, 2008)'
_computing_structure_solution 'SHELXS97 (Sheldrick, 2008)'
_diffrn_ambient_temperature 293(2)
_diffrn_measured_fraction_theta_full 0.997
_diffrn_measured_fraction_theta_max 0.997
_diffrn_measurement_device_type 'Rigaku R-AXIS RAPID IP'
_diffrn_measurement_method \w
_diffrn_radiation_monochromator graphite
_diffrn_radiation_source 'fine-focus sealed tube'
_diffrn_radiation_type MoK\a
_diffrn_radiation_wavelength 0.71073
_diffrn_reflns_av_R_equivalents 0.0337
_diffrn_reflns_av_sigmaI/netI 0.0385
_diffrn_reflns_limit_h_max 6
_diffrn_reflns_limit_h_min -6
_diffrn_reflns_limit_k_max 7
_diffrn_reflns_limit_k_min -8
_diffrn_reflns_limit_l_max 9
_diffrn_reflns_limit_l_min -10
_diffrn_reflns_number 2467
_diffrn_reflns_theta_full 25.98
_diffrn_reflns_theta_max 25.98
_diffrn_reflns_theta_min 3.83
_diffrn_standards_decay_% 0
_exptl_absorpt_coefficient_mu 0.431
_exptl_absorpt_correction_T_max 0.9541
_exptl_absorpt_correction_T_min 0.8962
_exptl_absorpt_correction_type multi-scan
_exptl_absorpt_process_details '(ABSCOR; Higashi, 1995)'
_exptl_crystal_colour colorless
_exptl_crystal_density_diffrn 1.441
_exptl_crystal_density_method 'not measured'
_exptl_crystal_description rod
_exptl_crystal_F_000 136
_exptl_crystal_size_max 0.26
_exptl_crystal_size_mid 0.21
_exptl_crystal_size_min 0.11
_refine_diff_density_max 0.500
_refine_diff_density_min -0.301
_refine_ls_extinction_method none
_refine_ls_goodness_of_fit_ref 1.085
_refine_ls_hydrogen_treatment constr
_refine_ls_matrix_type full
_refine_ls_number_parameters 49
_refine_ls_number_reflns 637
_refine_ls_number_restraints 0
_refine_ls_restrained_S_all 1.085
_refine_ls_R_factor_all 0.0441
_refine_ls_R_factor_gt 0.0422
_refine_ls_shift/su_max 0.000
_refine_ls_shift/su_mean 0.000
_refine_ls_structure_factor_coef Fsqd
_refine_ls_weighting_details 'calc w=1/[\s^2^(Fo^2^)+(0.0332P)^2^+0.4796P] where P=(Fo^2^+2Fc^2^)/3'
_refine_ls_weighting_scheme calc
_refine_ls_wR_factor_gt 0.1151
_refine_ls_wR_factor_ref 0.1160
_reflns_number_gt 590
_reflns_number_total 637
_reflns_threshold_expression I>2sigma(I)
_cod_data_source_file nc2279.cif
_cod_data_source_block I
_cod_original_sg_symbol_H-M 'P 21/m'
_cod_database_code 2235168
_cod_database_fobs_code 2235168

loop_
_symmetry_equiv_pos_as_xyz
'x, y, z'
'-x, y+1/2, -z'
'-x, -y, -z'
'x, -y-1/2, z'

loop_
_atom_site_type_symbol
_atom_site_label
_atom_site_fract_x
_atom_site_fract_y
_atom_site_fract_z
_atom_site_U_iso_or_equiv
_atom_site_adp_type
_atom_site_calc_flag
_atom_site_refinement_flags
_atom_site_occupancy
_atom_site_symmetry_multiplicity
S S1 0.45391(12) 0.2500 0.74979(7) 0.03824(18) Uani d S 1 2
N N1 0.0168(4) 0.2500 0.5691(3) 0.0384(6) Uani d S 1 2
H H1D -0.0890 0.2500 0.6464 0.046 Uiso calc SR 1 2
N N2 -0.0665(4) 0.2500 0.4165(2) 0.0344(5) Uani d S 1 2
N N3 0.3624(4) 0.2500 0.4359(2) 0.0347(5) Uani d S 1 2
H H3A 0.5244 0.2500 0.4082 0.042 Uiso calc SR 1 2
C C1 -0.0885(5) 0.2500 0.0845(3) 0.0447(8) Uani d S 1 2
H H1A -0.0616 0.2500 -0.0252 0.067 Uiso calc SR 1 2
H H1B -0.1855 0.3661 0.1135 0.067 Uiso calc PR 0.50 1
H H1C -0.1855 0.1339 0.1135 0.067 Uiso calc PR 0.50 1
C C2 0.1729(5) 0.2500 0.1657(3) 0.0377(7) Uani d S 1 2
H H2A 0.2710 0.1340 0.1336 0.045 Uiso calc PR 0.50 1
H H2B 0.2710 0.3660 0.1336 0.045 Uiso calc PR 0.50 1
C C3 0.1532(5) 0.2500 0.3376(3) 0.0311(6) Uani d S 1 2
C C4 0.2769(5) 0.2500 0.5841(3) 0.0345(6) Uani d S 1 2

loop_
_atom_site_aniso_label
_atom_site_aniso_U_11
_atom_site_aniso_U_22
_atom_site_aniso_U_33
_atom_site_aniso_U_12
_atom_site_aniso_U_13
_atom_site_aniso_U_23
S1 0.0270(3) 0.0578(4) 0.0299(3) 0.000 -0.0018(2) 0.000
N1 0.0287(10) 0.0526(14) 0.0338(11) 0.000 0.0008(9) 0.000
N2 0.0258(9) 0.0435(12) 0.0339(11) 0.000 -0.0006(8) 0.000
N3 0.0204(9) 0.0486(13) 0.0349(11) 0.000 0.0017(8) 0.000
C1 0.0332(13) 0.0639(19) 0.0368(14) 0.000 -0.0086(11) 0.000
C2 0.0276(11) 0.0535(16) 0.0321(12) 0.000 -0.0014(10) 0.000
C3 0.0229(10) 0.0334(13) 0.0368(12) 0.000 -0.0025(9) 0.000
C4 0.0274(11) 0.0368(13) 0.0393(13) 0.000 0.0003(10) 0.000

loop_
_atom_type_symbol
_atom_type_description
_atom_type_scat_dispersion_real
_atom_type_scat_dispersion_imag
_atom_type_scat_source
C C 0.0033 0.0016 'International Tables Vol C Tables 4.2.6.8 and 6.1.1.4'
H H 0.0000 0.0000 'International Tables Vol C Tables 4.2.6.8 and 6.1.1.4'
N N 0.0061 0.0033 'International Tables Vol C Tables 4.2.6.8 and 6.1.1.4'
S S 0.1246 0.1234 'International Tables Vol C Tables 4.2.6.8 and 6.1.1.4'

loop_
_geom_angle_atom_site_label_1
_geom_angle_atom_site_label_2
_geom_angle_atom_site_label_3
_geom_angle
C4 N1 N2 113.2(2)
C4 N1 H1D 123.4
N2 N1 H1D 123.4
C3 N2 N1 103.7(2)
C4 N3 C3 109.8(2)
C4 N3 H3A 125.1
C3 N3 H3A 125.1
C2 C1 H1A 109.5
C2 C1 H1B 109.5
H1A C1 H1B 109.5
C2 C1 H1C 109.5
H1A C1 H1C 109.5
H1B C1 H1C 109.5
C3 C2 C1 113.8(2)
C3 C2 H2A 108.8
C1 C2 H2A 108.8
C3 C2 H2B 108.8
C1 C2 H2B 108.8
H2A C2 H2B 107.7
N2 C3 N3 109.9(2)
N2 C3 C2 125.4(2)
N3 C3 C2 124.6(2)
N1 C4 N3 103.3(2)
N1 C4 S1 127.6(2)
N3 C4 S1 129.07(19)

loop_
_geom_bond_atom_site_label_1
_geom_bond_atom_site_label_2
_geom_bond_distance
S1 C4 1.692(3)
N1 C4 1.330(3)
N1 N2 1.386(3)
N1 H1D 0.8600
N2 C3 1.312(3)
N3 C4 1.356(3)
N3 C3 1.362(3)
N3 H3A 0.8600
C1 C2 1.504(4)
C1 H1A 0.9600
C1 H1B 0.9600
C1 H1C 0.9600
C2 C3 1.492(4)
C2 H2A 0.9700
C2 H2B 0.9700

loop_
_geom_hbond_atom_site_label_D
_geom_hbond_atom_site_label_H
_geom_hbond_atom_site_label_A
_geom_hbond_site_symmetry_A
_geom_hbond_distance_DH
_geom_hbond_distance_HA
_geom_hbond_distance_DA
_geom_hbond_angle_DHA
_geom_hbond_publ_flag
N1 H1D S1 1_455 0.86 2.50 3.270(2) 150.0 y
N3 H3A N2 1_655 0.86 2.08 2.914(3) 161.8 y
